data_1537983
loop_
_publ_author_name
'Bystroem, A.M.'

_publ_section_title
;
 Lead oxide
;
_journal_name_full 'Arkiv foer Kemi, Mineralogi och Geologi'
_journal_page_first 13
_journal_page_last 13
_journal_volume 25
_journal_year 1947
_chemical_formula_sum 'O4 Pb3'
_chemical_name_systematic 'Pb3 O4'
_space_group_IT_number 135
_symmetry_space_group_name_Hall '-P 4c 2ab'
_symmetry_space_group_name_H-M 'P 42/m b c'
_cell_angle_alpha 90
_cell_angle_beta 90
_cell_angle_gamma 90
_cell_formula_units_Z 4
_cell_length_a 8.806
_cell_length_b 8.806
_cell_length_c 6.564
_cell_volume 509.010
_citation_journal_id_ASTM AKMGAE
_cod_data_source_file Bystroem_AKMGAE_1947_1163.cif
_cod_data_source_block O4Pb3
_cod_original_cell_volume 509.0095
_cod_database_code 1537983

loop_
_symmetry_equiv_pos_as_xyz
x,y,z
-y,x,z+1/2
-x,-y,z
y,-x,z+1/2
x+1/2,-y+1/2,-z
y+1/2,x+1/2,-z+1/2
-x+1/2,y+1/2,-z
-y+1/2,-x+1/2,-z+1/2
-x,-y,-z
y,-x,-z-1/2
x,y,-z
-y,x,-z-1/2
-x-1/2,y-1/2,z
-y-1/2,-x-1/2,z-1/2
x-1/2,-y-1/2,z
y-1/2,x-1/2,z-1/2

loop_
_atom_site_label
_atom_site_type_symbol
_atom_site_fract_x
_atom_site_fract_y
_atom_site_fract_z
_atom_site_occupancy
_atom_site_U_iso_or_equiv
O2 O 0.114 0.614 0 1 0.0
O1 O 0.172 0.672 0.25 1 0.0
Pb1 Pb 0 0.5 0.25 1 0.0
Pb2 Pb 0.143 0.161 0 1 0.0
